data_4075470
loop_
_publ_author_name
'Bailey, Brad C.'
'Basuli, Falguni'
'Huffman, John C.'
'Mindiola, Daniel J.'

_publ_section_title
;
 Oxidatively Induced \a-Hydrogen Abstraction. A Mild Protocol to Generate
 Terminal Titanium Alkylidenes Containing a \b-Hydrogen
;
_journal_issue 16
_journal_name_full Organometallics
_journal_page_first 3963
_journal_paper_doi 10.1021/om060308k
_journal_volume 25
_journal_year 2006
_chemical_formula_sum 'C45 H73 F3 N2 O3 S Ti'
_chemical_formula_weight 827.01
_chemical_name_systematic
; 
 ? 
;
_space_group_IT_number 14
_symmetry_cell_setting monoclinic
_symmetry_space_group_name_Hall '-P 2ybc'
_symmetry_space_group_name_H-M 'P 1 21/c 1'
_atom_sites_solution_hydrogens geom
_atom_sites_solution_primary direct
_atom_sites_solution_secondary difmap
_audit_creation_method SHELXL-97
_cell_angle_alpha 90.00
_cell_angle_beta 115.068(3)
_cell_angle_gamma 90.00
_cell_formula_units_Z 4
_cell_length_a 15.2449(17)
_cell_length_b 20.245(2)
_cell_length_c 17.852(2)
_cell_measurement_reflns_used 1893
_cell_measurement_temperature 128(2)
_cell_measurement_theta_max 26.46
_cell_measurement_theta_min 2.49
_cell_volume 4990.7(9)
_computing_cell_refinement 'SAINT (Bruker, 1999)'
_computing_data_collection 'SMART (Bruker, 1999)'
_computing_data_reduction 'SAINT (Bruker, 1999), XTEL (local program)'
_computing_structure_refinement 'SHELXL-97 (Sheldrick, 1997)'
_computing_structure_solution 'SHELXS-97 (Sheldrick, 1990)'
_diffrn_ambient_temperature 128(2)
_diffrn_detector 'CCD area detector'
_diffrn_detector_area_resol_mean 44.52
_diffrn_detector_type 'Bruker SMART 6000'
_diffrn_measured_fraction_theta_full 0.992
_diffrn_measured_fraction_theta_max 0.992
_diffrn_measurement_details '   0.30 degree frames measured for 15.17 seconds each'
_diffrn_measurement_device 'three-circle goniometer with fixed chi'
_diffrn_measurement_device_type 'Bruker Platform goniometer'
_diffrn_measurement_method '\w scans'
_diffrn_radiation_monochromator graphite
_diffrn_radiation_source 'fine-focus sealed tube'
_diffrn_radiation_type MoK\a
_diffrn_radiation_wavelength 0.71073
_diffrn_reflns_av_R_equivalents 0.1027
_diffrn_reflns_av_sigmaI/netI 0.1137
_diffrn_reflns_limit_h_max 18
_diffrn_reflns_limit_h_min -19
_diffrn_reflns_limit_k_max 26
_diffrn_reflns_limit_k_min -26
_diffrn_reflns_limit_l_max 23
_diffrn_reflns_limit_l_min -23
_diffrn_reflns_number 53228
_diffrn_reflns_theta_full 27.75
_diffrn_reflns_theta_max 27.75
_diffrn_reflns_theta_min 2.01
_diffrn_standards_decay_% 0.0
_exptl_absorpt_coefficient_mu 0.260
_exptl_absorpt_correction_type none
_exptl_crystal_colour brown/red
_exptl_crystal_density_diffrn 1.101
_exptl_crystal_density_method 'not measured'
_exptl_crystal_description 'hexagonal prism'
_exptl_crystal_F_000 1784
_exptl_crystal_size_max 0.35
_exptl_crystal_size_mid 0.35
_exptl_crystal_size_min 0.30
_refine_diff_density_max 0.478
_refine_diff_density_min -0.272
_refine_diff_density_rms 0.065
_refine_ls_extinction_method none
_refine_ls_goodness_of_fit_ref 0.851
_refine_ls_hydrogen_treatment mixed
_refine_ls_matrix_type full
_refine_ls_number_parameters 723
_refine_ls_number_reflns 11658
_refine_ls_number_restraints 0
_refine_ls_restrained_S_all 0.851
_refine_ls_R_factor_all 0.1254
_refine_ls_R_factor_gt 0.0545
_refine_ls_shift/su_max 0.161
_refine_ls_shift/su_mean 0.005
_refine_ls_structure_factor_coef Fsqd
_refine_ls_weighting_details 'calc w=1/[\s^2^(Fo^2^)+(0.0724P)^2^+0.0000P] where P=(Fo^2^+2Fc^2^)/3'
_refine_ls_weighting_scheme calc
_refine_ls_wR_factor_gt 0.1366
_refine_ls_wR_factor_ref 0.1569
_reflns_number_gt 5200
_reflns_number_total 11658
_reflns_threshold_expression >2sigma(I)
_cod_data_source_file om060308ksi20060405_114155.cif
_cod_data_source_block 05439
_cod_depositor_comments
;
The following automatic conversions were performed:

'_symmetry_cell_setting' value 'Monoclinic' changed to 'monoclinic'
according to /home/saulius/struct/CIF-dictionaries/cif_core.dic
dictionary named 'cif_core.dic' version 2.4.1 from 2010-06-29.

Automatic conversion script
Id: cif_fix_values 1715 2011-07-08 13:25:40Z adriana 
;
_cod_original_cell_volume 4990.9(10)
_cod_original_sg_symbol_H-M 'P2(1)/c  '
_cod_database_code 4075470

loop_
_symmetry_equiv_pos_as_xyz
'x, y, z'
'-x, y+1/2, -z+1/2'
'-x, -y, -z'
'x, -y-1/2, z-1/2'

loop_
_atom_site_label
_atom_site_type_symbol
_atom_site_fract_x
_atom_site_fract_y
_atom_site_fract_z
_atom_site_U_iso_or_equiv
_atom_site_adp_type
_atom_site_occupancy
_atom_site_symmetry_multiplicity
_atom_site_calc_flag
_atom_site_refinement_flags
_atom_site_disorder_assembly
_atom_site_disorder_group
Ti1 Ti 0.380891(18) 0.525810(13) 0.198590(16) 0.03546(7) Uani 1 1 d . . .
N2 N 0.30943(7) 0.60264(6) 0.21712(7) 0.0336(3) Uani 1 1 d . . .
C3 C 0.36778(10) 0.61585(7) 0.29628(9) 0.0351(4) Uani 1 1 d . . .
H3 H 0.4453(8) 0.6058(6) 0.1803(8) 0.035(4) Uiso 1 1 d . . .
C4 C 0.46555(10) 0.59377(8) 0.32704(9) 0.0387(4) Uani 1 1 d . . .
C5 C 0.53021(10) 0.58351(7) 0.29007(9) 0.0388(4) Uani 1 1 d . . .
C6 C 0.50235(10) 0.58820(8) 0.20510(10) 0.0419(5) Uani 1 1 d . . .
C7 C 0.56180(11) 0.59642(9) 0.15578(10) 0.0520(5) Uani 1 1 d . . .
C8 C 0.52795(13) 0.55203(11) 0.08051(12) 0.0729(7) Uani 1 1 d . . .
C9 C 0.56158(15) 0.66860(11) 0.13205(14) 0.0960(7) Uani 1 1 d . . .
C10 C 0.21510(10) 0.63036(7) 0.16898(9) 0.0366(4) Uani 1 1 d . . .
C11 C 0.20886(10) 0.69507(8) 0.13891(9) 0.0416(5) Uani 1 1 d . . .
C12 C 0.11736(12) 0.71905(9) 0.08962(11) 0.0576(6) Uani 1 1 d . . .
C13 C 0.03610(12) 0.68102(10) 0.06997(12) 0.0674(7) Uani 1 1 d . . .
C14 C 0.04392(11) 0.61763(9) 0.10015(11) 0.0554(6) Uani 1 1 d . . .
C15 C 0.13324(10) 0.59085(8) 0.14911(9) 0.0409(5) Uani 1 1 d . . .
C16 C 0.13739(10) 0.52130(8) 0.18174(10) 0.0486(5) Uani 1 1 d . . .
C17 C 0.07844(13) 0.51346(10) 0.23211(12) 0.0689(7) Uani 1 1 d . . .
C18 C 0.10511(13) 0.47058(9) 0.11209(12) 0.0659(6) Uani 1 1 d . . .
C19 C 0.29641(11) 0.73899(8) 0.15610(10) 0.0468(5) Uani 1 1 d . . .
C20 C 0.31104(13) 0.74965(10) 0.07822(12) 0.0686(6) Uani 1 1 d . . .
C21 C 0.29026(15) 0.80595(10) 0.19275(13) 0.0773(7) Uani 1 1 d . . .
C22 C 0.33777(11) 0.64406(8) 0.36245(9) 0.0429(5) Uani 1 1 d . . .
C23 C 0.33494(13) 0.58558(10) 0.41607(10) 0.0605(6) Uani 1 1 d . . .
C24 C 0.41420(12) 0.69480(10) 0.41480(11) 0.0637(6) Uani 1 1 d . . .
C25 C 0.23868(11) 0.67798(9) 0.32966(10) 0.0540(5) Uani 1 1 d . . .
C26 C 0.63422(11) 0.56021(9) 0.34817(10) 0.0514(5) Uani 1 1 d . . .
C27 C 0.70665(13) 0.61482(10) 0.35271(13) 0.0697(7) Uani 1 1 d . . .
C28 C 0.64822(13) 0.54717(11) 0.43669(12) 0.0685(7) Uani 1 1 d . . .
C29 C 0.65684(13) 0.49531(10) 0.31517(13) 0.0714(7) Uani 1 1 d . . .
N30 N 0.32448(8) 0.50026(6) 0.09771(7) 0.0376(4) Uani 1 1 d . . .
C31 C 0.28427(9) 0.47231(8) 0.01860(9) 0.0380(4) Uani 1 1 d . . .
C32 C 0.24793(10) 0.51245(8) -0.05243(9) 0.0420(5) Uani 1 1 d . . .
C33 C 0.20889(12) 0.48143(9) -0.12854(10) 0.0539(6) Uani 1 1 d . . .
C34 C 0.20301(13) 0.41482(10) -0.13701(11) 0.0609(6) Uani 1 1 d . . .
C35 C 0.23850(12) 0.37608(8) -0.06780(11) 0.0553(6) Uani 1 1 d . . .
C36 C 0.28002(10) 0.40277(8) 0.01059(10) 0.0449(5) Uani 1 1 d . A .
C37 C 0.32308(13) 0.36007(8) 0.08601(11) 0.0566(6) Uani 1 1 d . . .
C38 C 0.4397(2) 0.36178(17) 0.1177(2) 0.0633(10) Uiso 0.565(3) 1 d P A 1
H99 H 0.4704 0.3370 0.1695 0.095 Uiso 0.565(3) 1 calc PR A 1
H98 H 0.4623 0.4077 0.1270 0.095 Uiso 0.565(3) 1 calc PR A 1
H100 H 0.4569 0.3417 0.0758 0.095 Uiso 0.565(3) 1 calc PR A 1
C39 C 0.2929(3) 0.29096(17) 0.0760(2) 0.0746(11) Uiso 0.565(3) 1 d P A 1
H102 H 0.3225 0.2677 0.0444 0.112 Uiso 0.565(3) 1 calc PR A 1
H103 H 0.2222 0.2884 0.0464 0.112 Uiso 0.565(3) 1 calc PR A 1
H101 H 0.3137 0.2704 0.1306 0.112 Uiso 0.565(3) 1 calc PR A 1
C40 C 0.24871(11) 0.58681(8) -0.04643(9) 0.0469(5) Uani 1 1 d . . .
C41 C 0.28595(15) 0.62037(11) -0.10348(12) 0.0753(7) Uani 1 1 d . . .
C42 C 0.14818(13) 0.61202(10) -0.06250(12) 0.0646(7) Uani 1 1 d . . .
O43 O 0.38822(8) 0.44643(5) 0.26852(7) 0.0546(4) Uani 1 1 d . . .
S44 S 0.42579(3) 0.40368(2) 0.34136(3) 0.06312(16) Uani 1 1 d . . .
O45 O 0.45404(12) 0.43912(8) 0.41737(8) 0.0996(6) Uani 1 1 d . . .
O46 O 0.48742(11) 0.35456(8) 0.33572(11) 0.1256(6) Uani 1 1 d . . .
C47 C 0.31868(15) 0.36016(11) 0.33167(13) 0.0815(8) Uani 1 1 d . . .
F48 F 0.33875(9) 0.31855(6) 0.39317(8) 0.1045(5) Uani 1 1 d . . .
F49 F 0.28125(11) 0.32714(8) 0.26319(9) 0.1531(7) Uani 1 1 d . . .
F50 F 0.25401(9) 0.40292(8) 0.33425(10) 0.1319(6) Uani 1 1 d . . .
H51 H 0.4955(8) 0.5883(6) 0.3825(8) 0.032(4) Uiso 1 1 d . . .
H52 H 0.6247(10) 0.5833(7) 0.1887(9) 0.052(5) Uiso 1 1 d . . .
H53 H 0.5394(14) 0.5074(10) 0.1033(12) 0.107(7) Uiso 1 1 d . . .
H54 H 0.5709(13) 0.5620(9) 0.0501(11) 0.091(6) Uiso 1 1 d . . .
H55 H 0.4624(11) 0.5637(9) 0.0423(10) 0.076(6) Uiso 1 1 d . . .
H56 H 0.6050(13) 0.6741(10) 0.1060(12) 0.100(7) Uiso 1 1 d . . .
H57 H 0.5016(15) 0.6834(11) 0.1037(13) 0.122(8) Uiso 1 1 d . . .
H58 H 0.5821(14) 0.7012(11) 0.1847(13) 0.119(8) Uiso 1 1 d . . .
H59 H 0.1141(10) 0.7627(8) 0.0688(9) 0.058(5) Uiso 1 1 d . . .
H60 H -0.0175(10) 0.6959(8) 0.0399(9) 0.059(5) Uiso 1 1 d . . .
H61 H -0.0156(11) 0.5921(8) 0.0845(9) 0.067(5) Uiso 1 1 d . . .
H62 H 0.2068(8) 0.5138(6) 0.2159(7) 0.022(3) Uiso 1 1 d . . .
H63 H 0.1026(11) 0.5425(8) 0.2748(10) 0.070(6) Uiso 1 1 d . . .
H64 H 0.0845(11) 0.4667(8) 0.2553(9) 0.064(5) Uiso 1 1 d . . .
H65 H 0.0142(10) 0.5202(7) 0.1958(9) 0.053(5) Uiso 1 1 d . . .
H66 H 0.0385(11) 0.4795(8) 0.0731(10) 0.075(6) Uiso 1 1 d . . .
H67 H 0.1141(13) 0.4321(9) 0.1347(11) 0.084(6) Uiso 1 1 d . . .
H68 H 0.1448(12) 0.4695(9) 0.0730(11) 0.090(6) Uiso 1 1 d . . .
H69 H 0.3536(10) 0.7163(7) 0.1954(9) 0.050(4) Uiso 1 1 d . . .
H70 H 0.3101(12) 0.7094(9) 0.0524(10) 0.077(6) Uiso 1 1 d . . .
H71 H 0.2541(12) 0.7751(9) 0.0385(11) 0.081(6) Uiso 1 1 d . . .
H72 H 0.3663(11) 0.7743(8) 0.0906(10) 0.068(5) Uiso 1 1 d . . .
H73 H 0.2880(14) 0.7980(10) 0.2440(13) 0.108(8) Uiso 1 1 d . . .
H74 H 0.2375(13) 0.8332(10) 0.1511(12) 0.099(7) Uiso 1 1 d . . .
H75 H 0.3541(12) 0.8312(9) 0.2090(11) 0.089(6) Uiso 1 1 d . . .
H76 H 0.2911(12) 0.5574(9) 0.3835(11) 0.082(6) Uiso 1 1 d . . .
H77 H 0.3994(10) 0.5639(7) 0.4443(9) 0.057(5) Uiso 1 1 d . . .
H78 H 0.3247(11) 0.6027(8) 0.4573(10) 0.065(5) Uiso 1 1 d . . .
H79 H 0.4299(14) 0.7302(10) 0.3786(12) 0.111(8) Uiso 1 1 d . . .
H80 H 0.4826(10) 0.6731(8) 0.4447(9) 0.058(5) Uiso 1 1 d . . .
H81 H 0.4043(11) 0.7104(8) 0.4524(10) 0.058(5) Uiso 1 1 d . . .
H82 H 0.2302(10) 0.6941(7) 0.3772(9) 0.054(5) Uiso 1 1 d . . .
H83 H 0.1842(10) 0.6509(8) 0.2964(9) 0.060(5) Uiso 1 1 d . . .
H84 H 0.2329(10) 0.7178(7) 0.2923(9) 0.052(5) Uiso 1 1 d . . .
H85 H 0.7074(13) 0.6305(9) 0.2994(11) 0.093(7) Uiso 1 1 d . . .
H86 H 0.7689(12) 0.6019(9) 0.3936(11) 0.085(6) Uiso 1 1 d . . .
H87 H 0.6838(12) 0.6496(9) 0.3745(11) 0.085(6) Uiso 1 1 d . . .
H88 H 0.6041(10) 0.5152(8) 0.4381(9) 0.059(5) Uiso 1 1 d . . .
H89 H 0.7135(11) 0.5338(8) 0.4696(10) 0.067(5) Uiso 1 1 d . . .
H90 H 0.6399(11) 0.5896(8) 0.4593(10) 0.073(6) Uiso 1 1 d . . .
H91 H 0.6464(11) 0.4979(8) 0.2582(10) 0.066(5) Uiso 1 1 d . . .
H92 H 0.6088(12) 0.4557(9) 0.3122(11) 0.089(6) Uiso 1 1 d . . .
H93 H 0.7144(11) 0.4793(8) 0.3447(10) 0.071(6) Uiso 1 1 d . . .
H94 H 0.1913(9) 0.5047(7) -0.1702(8) 0.036(4) Uiso 1 1 d . . .
H95 H 0.1789(11) 0.3971(8) -0.1871(9) 0.061(5) Uiso 1 1 d . . .
H96 H 0.2367(9) 0.3328(7) -0.0731(8) 0.044(4) Uiso 1 1 d . . .
H97 H 0.3116(9) 0.3820(7) 0.1268(8) 0.043(4) Uiso 1 1 d . . .
H104 H 0.2883(9) 0.5962(7) 0.0073(8) 0.043(4) Uiso 1 1 d . . .
H105 H 0.3501(10) 0.6080(8) -0.0914(9) 0.062(5) Uiso 1 1 d . . .
H106 H 0.2959(12) 0.6666(10) -0.0920(11) 0.089(6) Uiso 1 1 d . . .
H107 H 0.2379(16) 0.6118(12) -0.1587(14) 0.138(9) Uiso 1 1 d . . .
H108 H 0.1320(12) 0.5912(9) -0.0211(11) 0.081(6) Uiso 1 1 d . . .
H109 H 0.1059(11) 0.5987(8) -0.1141(10) 0.063(5) Uiso 1 1 d . . .
H110 H 0.1521(11) 0.6571(8) -0.0571(10) 0.065(5) Uiso 1 1 d . . .
C38A C 0.4137(4) 0.3346(3) 0.1035(4) 0.0974(19) Uiso 0.435(3) 1 d P A 2
H2A H 0.4406 0.3148 0.1588 0.146 Uiso 0.435(3) 1 calc PR A 2
H1A H 0.4564 0.3702 0.1018 0.146 Uiso 0.435(3) 1 calc PR A 2
H3A H 0.4084 0.3009 0.0625 0.146 Uiso 0.435(3) 1 calc PR A 2
C39A C 0.2465(3) 0.3000(2) 0.0792(3) 0.0699(14) Uiso 0.435(3) 1 d P A 2
H4A H 0.2383 0.2711 0.0326 0.105 Uiso 0.435(3) 1 calc PR A 2
H5A H 0.1838 0.3190 0.0705 0.105 Uiso 0.435(3) 1 calc PR A 2
H6A H 0.2721 0.2743 0.1305 0.105 Uiso 0.435(3) 1 calc PR A 2
C1S C 0.0000 1.0000 0.0000 0.512(16) Uiso 0.60 2 d SP . .
C2S C 0.0372(14) 0.9731(11) -0.0589(12) 0.283(9) Uiso 0.30 1 d P . .
C3S C 0.0606(9) 0.9062(7) -0.0483(8) 0.180(5) Uiso 0.30 1 d P . .
C4S C -0.0112(6) 0.8435(5) -0.1193(6) 0.208(4) Uiso 0.50 1 d P . .
C5S C -0.0585(6) 0.7876(5) -0.1500(6) 0.208(4) Uiso 0.50 1 d P . .
C6S C -0.0064(9) 0.7856(6) -0.1639(7) 0.120(4) Uiso 0.25 1 d P . .
C7S C -0.0661(11) 0.7592(8) -0.1900(10) 0.158(6) Uiso 0.25 1 d P . .
C8S C -0.0302(6) 0.7581(4) -0.2175(5) 0.178(3) Uiso 0.50 1 d P . .
C9S C -0.0574(6) 0.7332(5) -0.2645(6) 0.195(4) Uiso 0.50 1 d P . .
C10S C -0.0321(6) 0.6963(5) -0.2869(5) 0.192(4) Uiso 0.50 1 d P . .
C11S C -0.0732(6) 0.6618(5) -0.3754(5) 0.200(4) Uiso 0.50 1 d P . .
C12S C -0.0059(8) 0.6556(6) -0.3287(7) 0.152(4) Uiso 0.30 1 d P . .
C13S C -0.0003(11) 0.5904(8) -0.3845(10) 0.212(6) Uiso 0.30 1 d P . .

loop_
_atom_site_aniso_label
_atom_site_aniso_U_11
_atom_site_aniso_U_22
_atom_site_aniso_U_33
_atom_site_aniso_U_23
_atom_site_aniso_U_13
_atom_site_aniso_U_12
Ti1 0.03617(12) 0.03389(14) 0.03679(12) -0.00041(12) 0.01591(9) 0.00175(12)
N2 0.0319(5) 0.0363(7) 0.0338(6) 0.0016(5) 0.0151(4) 0.0016(5)
C3 0.0405(7) 0.0311(8) 0.0349(7) 0.0013(6) 0.0170(6) 0.0011(6)
C4 0.0393(7) 0.0437(9) 0.0325(7) -0.0023(6) 0.0146(6) 0.0015(7)
C5 0.0359(7) 0.0329(8) 0.0444(8) -0.0076(7) 0.0141(6) -0.0019(6)
C6 0.0330(7) 0.0445(9) 0.0502(8) -0.0058(7) 0.0195(6) 0.0011(7)
C7 0.0451(8) 0.0606(11) 0.0598(9) -0.0076(8) 0.0313(7) -0.0008(8)
C8 0.0620(9) 0.1057(16) 0.0669(10) -0.0234(10) 0.0428(7) -0.0111(10)
C9 0.1287(12) 0.0682(14) 0.1433(14) 0.0171(11) 0.1081(10) 0.0033(11)
C10 0.0375(7) 0.0420(8) 0.0329(7) 0.0022(6) 0.0173(5) 0.0076(6)
C11 0.0446(7) 0.0427(9) 0.0395(8) 0.0027(7) 0.0198(6) 0.0077(7)
C12 0.0574(9) 0.0489(10) 0.0636(10) 0.0140(8) 0.0228(8) 0.0137(8)
C13 0.0429(9) 0.0827(13) 0.0662(12) 0.0142(10) 0.0131(8) 0.0239(9)
C14 0.0413(8) 0.0634(11) 0.0603(10) 0.0018(9) 0.0205(7) 0.0032(8)
C15 0.0358(7) 0.0480(9) 0.0419(8) 0.0002(7) 0.0193(6) 0.0010(7)
C16 0.0353(7) 0.0533(10) 0.0576(9) 0.0027(8) 0.0202(6) -0.0040(7)
C17 0.0651(10) 0.0762(13) 0.0704(11) 0.0050(10) 0.0337(8) -0.0161(10)
C18 0.0598(10) 0.0562(11) 0.0823(12) -0.0040(10) 0.0306(9) -0.0065(9)
C19 0.0527(8) 0.0378(9) 0.0484(9) 0.0057(7) 0.0201(7) 0.0012(7)
C20 0.0835(11) 0.0650(12) 0.0701(11) -0.0111(9) 0.0449(8) -0.0218(10)
C21 0.1083(13) 0.0527(12) 0.0855(12) -0.0140(10) 0.0553(10) -0.0143(11)
C22 0.0481(8) 0.0477(9) 0.0349(7) -0.0025(7) 0.0195(6) 0.0051(7)
C23 0.0726(10) 0.0746(12) 0.0447(8) 0.0115(8) 0.0350(7) 0.0141(9)
C24 0.0610(10) 0.0745(12) 0.0580(10) -0.0294(9) 0.0278(8) -0.0021(9)
C25 0.0555(8) 0.0682(11) 0.0460(8) -0.0045(8) 0.0289(7) 0.0132(8)
C26 0.0372(8) 0.0536(10) 0.0577(10) -0.0067(8) 0.0146(7) 0.0005(8)
C27 0.0474(10) 0.0799(14) 0.0724(12) -0.0124(11) 0.0161(9) -0.0126(10)
C28 0.0418(9) 0.0909(14) 0.0572(11) 0.0100(10) 0.0060(8) 0.0100(10)
C29 0.0473(9) 0.0673(12) 0.0879(14) -0.0046(11) 0.0172(9) 0.0187(9)
N30 0.0387(6) 0.0364(6) 0.0403(6) -0.0008(5) 0.0193(5) -0.0012(5)
C31 0.0344(6) 0.0429(8) 0.0402(7) -0.0078(7) 0.0193(5) -0.0034(7)
C32 0.0378(7) 0.0493(10) 0.0414(8) -0.0033(7) 0.0191(6) -0.0042(7)
C33 0.0542(9) 0.0665(12) 0.0398(8) -0.0025(8) 0.0187(7) -0.0059(9)
C34 0.0595(9) 0.0735(12) 0.0479(9) -0.0234(9) 0.0208(8) -0.0117(9)
C35 0.0553(9) 0.0491(10) 0.0608(10) -0.0186(8) 0.0242(8) -0.0072(8)
C36 0.0423(7) 0.0443(9) 0.0515(8) -0.0083(7) 0.0232(6) -0.0035(7)
C37 0.0747(10) 0.0363(9) 0.0613(10) -0.0067(8) 0.0314(8) 0.0023(8)
C40 0.0498(8) 0.0512(10) 0.0358(8) 0.0008(7) 0.0144(7) -0.0056(8)
C41 0.0901(12) 0.0729(13) 0.0727(11) 0.0097(10) 0.0440(9) -0.0119(11)
C42 0.0654(11) 0.0581(12) 0.0639(11) -0.0038(9) 0.0212(9) 0.0026(9)
O43 0.0662(6) 0.0413(6) 0.0511(6) 0.0093(5) 0.0198(5) -0.0015(5)
S44 0.0649(3) 0.0587(3) 0.0601(3) 0.0182(2) 0.0211(2) 0.0077(2)
O45 0.1247(12) 0.1062(11) 0.0470(8) -0.0041(8) 0.0163(8) -0.0285(10)
O46 0.1333(9) 0.1073(11) 0.1786(12) 0.0787(9) 0.1070(8) 0.0754(8)
C47 0.0911(13) 0.0728(14) 0.0764(13) 0.0146(11) 0.0316(11) -0.0091(11)
F48 0.1356(9) 0.0826(8) 0.1064(8) 0.0417(6) 0.0620(6) -0.0035(7)
F49 0.2011(12) 0.1526(11) 0.0923(10) -0.0270(9) 0.0494(9) -0.1161(9)
F50 0.0945(7) 0.1334(11) 0.1861(12) 0.0648(10) 0.0773(7) 0.0311(8)

loop_
_atom_type_symbol
_atom_type_description
_atom_type_scat_dispersion_real
_atom_type_scat_dispersion_imag
_atom_type_scat_source
C C 0.0033 0.0016 'International Tables Vol C Tables 4.2.6.8 and 6.1.1.4'
H H 0.0000 0.0000 'International Tables Vol C Tables 4.2.6.8 and 6.1.1.4'
N N 0.0061 0.0033 'International Tables Vol C Tables 4.2.6.8 and 6.1.1.4'
O O 0.0106 0.0060 'International Tables Vol C Tables 4.2.6.8 and 6.1.1.4'
F F 0.0171 0.0103 'International Tables Vol C Tables 4.2.6.8 and 6.1.1.4'
S S 0.1246 0.1234 'International Tables Vol C Tables 4.2.6.8 and 6.1.1.4'
Ti Ti 0.2776 0.4457 'International Tables Vol C Tables 4.2.6.8 and 6.1.1.4'

loop_
_geom_angle_atom_site_label_1
_geom_angle_atom_site_label_2
_geom_angle_atom_site_label_3
_geom_angle
N30 Ti1 N2 109.98(5)
N30 Ti1 O43 106.41(5)
N2 Ti1 O43 114.15(5)
N30 Ti1 C6 105.35(6)
N2 Ti1 C6 92.85(6)
O43 Ti1 C6 126.98(5)
N30 Ti1 C5 138.70(6)
N2 Ti1 C5 86.38(5)
O43 Ti1 C5 100.08(5)
C6 Ti1 C5 34.21(6)
N30 Ti1 C4 163.63(6)
N2 Ti1 C4 61.93(4)
O43 Ti1 C4 89.95(5)
C6 Ti1 C4 62.78(6)
C5 Ti1 C4 33.03(5)
N30 Ti1 C3 140.61(5)
N2 Ti1 C3 30.70(4)
O43 Ti1 C3 98.31(5)
C6 Ti1 C3 82.17(6)
C5 Ti1 C3 62.14(5)
C4 Ti1 C3 32.39(4)
N30 Ti1 H3 97.8(4)
N2 Ti1 H3 74.7(4)
O43 Ti1 H3 148.3(3)
C6 Ti1 H3 23.2(3)
C5 Ti1 H3 48.8(3)
C4 Ti1 H3 66.8(4)
C3 Ti1 H3 73.9(4)
C3 N2 C10 126.91(13)
C3 N2 Ti1 99.47(8)
C10 N2 Ti1 132.74(9)
N2 C3 C4 117.56(14)
N2 C3 C22 126.92(13)
C4 C3 C22 114.93(12)
N2 C3 Ti1 49.84(7)
C4 C3 Ti1 70.85(8)
C22 C3 Ti1 155.17(10)
C5 C4 C3 133.49(13)
C5 C4 Ti1 71.56(8)
C3 C4 Ti1 76.76(8)
C5 C4 H51 111.4(9)
C3 C4 H51 114.8(9)
Ti1 C4 H51 139.3(8)
C6 C5 C4 123.10(12)
C6 C5 C26 120.04(15)
C4 C5 C26 116.64(14)
C6 C5 Ti1 62.67(8)
C4 C5 Ti1 75.41(8)
C26 C5 Ti1 133.88(10)
C5 C6 C7 131.10(13)
C5 C6 Ti1 83.12(10)
C7 C6 Ti1 136.70(11)
C5 C6 H3 111.2(9)
C7 C6 H3 111.9(10)
Ti1 C6 H3 64.7(9)
C8 C7 C6 112.78(14)
C8 C7 C9 111.31(16)
C6 C7 C9 109.62(16)
C8 C7 H52 105.4(10)
C6 C7 H52 108.2(10)
C9 C7 H52 109.4(9)
C7 C8 H53 104.3(12)
C7 C8 H54 107.3(10)
H53 C8 H54 111.0(17)
C7 C8 H55 110.0(11)
H53 C8 H55 117.8(15)
H54 C8 H55 106.0(15)
C7 C9 H56 109.0(12)
C7 C9 H57 111.3(15)
H56 C9 H57 116(2)
C7 C9 H58 112.3(12)
H56 C9 H58 110.1(17)
H57 C9 H58 97.9(18)
C15 C10 C11 121.96(12)
C15 C10 N2 119.18(13)
C11 C10 N2 118.72(13)
C12 C11 C10 117.21(14)
C12 C11 C19 118.99(14)
C10 C11 C19 123.79(12)
C13 C12 C11 121.56(16)
C13 C12 H59 121.9(9)
C11 C12 H59 116.5(9)
C12 C13 C14 120.24(15)
C12 C13 H60 120.1(12)
C14 C13 H60 119.7(12)
C13 C14 C15 120.85(16)
C13 C14 H61 117.7(9)
C15 C14 H61 121.4(9)
C14 C15 C10 118.16(15)
C14 C15 C16 118.57(14)
C10 C15 C16 123.22(12)
C15 C16 C18 111.46(14)
C15 C16 C17 112.61(15)
C18 C16 C17 110.10(15)
C15 C16 H62 103.9(7)
C18 C16 H62 107.0(7)
C17 C16 H62 111.5(8)
C16 C17 H63 107.3(12)
C16 C17 H64 111.1(10)
H63 C17 H64 109.0(14)
C16 C17 H65 106.5(11)
H63 C17 H65 115.1(14)
H64 C17 H65 107.8(12)
C16 C18 H66 109.6(11)
C16 C18 H67 107.1(12)
H66 C18 H67 114.5(15)
C16 C18 H68 117.1(9)
H66 C18 H68 103.7(14)
H67 C18 H68 105.0(17)
C20 C19 C11 110.84(13)
C20 C19 C21 109.08(15)
C11 C19 C21 113.42(16)
C20 C19 H69 107.1(10)
C11 C19 H69 108.1(9)
C21 C19 H69 108.0(9)
C19 C20 H70 110.5(12)
C19 C20 H71 107.6(12)
H70 C20 H71 105.8(14)
C19 C20 H72 109.4(11)
H70 C20 H72 114.4(16)
H71 C20 H72 108.8(14)
C19 C21 H73 107.4(13)
C19 C21 H74 110.3(12)
H73 C21 H74 117.9(18)
C19 C21 H75 109.9(11)
H73 C21 H75 103.3(15)
H74 C21 H75 107.6(15)
C25 C22 C23 107.49(14)
C25 C22 C24 107.67(13)
C23 C22 C24 110.52(13)
C25 C22 C3 115.91(12)
C23 C22 C3 106.69(13)
C24 C22 C3 108.54(14)
C22 C23 H76 107.6(12)
C22 C23 H77 111.9(10)
H76 C23 H77 110.9(14)
C22 C23 H78 106.1(11)
H76 C23 H78 116.7(17)
H77 C23 H78 103.7(13)
C22 C24 H79 113.0(10)
C22 C24 H80 111.4(8)
H79 C24 H80 99.3(14)
C22 C24 H81 113.9(11)
H79 C24 H81 114.3(17)
H80 C24 H81 103.6(13)
C22 C25 H82 107.0(8)
C22 C25 H83 115.7(9)
H82 C25 H83 109.5(14)
C22 C25 H84 113.6(9)
H82 C25 H84 107.4(13)
H83 C25 H84 103.4(12)
C28 C26 C29 107.07(16)
C28 C26 C27 106.69(14)
C29 C26 C27 111.18(17)
C28 C26 C5 113.51(15)
C29 C26 C5 109.54(13)
C27 C26 C5 108.85(14)
C26 C27 H85 118.1(10)
C26 C27 H86 107.5(12)
H85 C27 H86 113.7(16)
C26 C27 H87 100.2(12)
H85 C27 H87 107.9(16)
H86 C27 H87 108.1(15)
C26 C28 H88 111.1(9)
C26 C28 H89 109.8(11)
H88 C28 H89 111.0(13)
C26 C28 H90 106.8(11)
H88 C28 H90 111.8(15)
H89 C28 H90 106.2(13)
C26 C29 H91 113.3(10)
C26 C29 H92 113.5(11)
H91 C29 H92 100.7(14)
C26 C29 H93 114.7(11)
H91 C29 H93 109.5(16)
H92 C29 H93 104.0(15)
C31 N30 Ti1 173.20(11)
N30 C31 C32 120.86(13)
N30 C31 C36 119.12(13)
C32 C31 C36 120.02(13)
C33 C32 C31 117.69(15)
C33 C32 C40 120.69(14)
C31 C32 C40 121.59(13)
C34 C33 C32 122.83(16)
C34 C33 H94 119.2(10)
C32 C33 H94 117.8(10)
C33 C34 C35 119.21(16)
C33 C34 H95 119.7(10)
C35 C34 H95 121.0(10)
C34 C35 C36 121.90(16)
C34 C35 H96 119.4(9)
C36 C35 H96 118.6(9)
C35 C36 C31 118.33(15)
C35 C36 C37 121.63(15)
C31 C36 C37 120.01(14)
C38A C37 C39 84.5(3)
C38A C37 C36 115.8(3)
C39 C37 C36 116.62(18)
C38A C37 C38 23.8(3)
C39 C37 C38 107.8(2)
C36 C37 C38 107.43(19)
C38A C37 C39A 110.5(3)
C39 C37 C39A 27.2(2)
C36 C37 C39A 109.37(18)
C38 C37 C39A 132.6(2)
C38A C37 H97 120.2(8)
C39 C37 H97 113.5(9)
C36 C37 H97 105.8(8)
C38 C37 H97 105.0(8)
C39A C37 H97 92.7(9)
C37 C38 H99 109.5
C37 C38 H98 109.5
C37 C38 H100 109.5
C37 C39 H102 109.5
C37 C39 H103 109.5
C37 C39 H101 109.5
C32 C40 C41 113.09(16)
C32 C40 C42 110.13(14)
C41 C40 C42 110.83(15)
C32 C40 H104 105.4(9)
C41 C40 H104 110.0(10)
C42 C40 H104 107.1(10)
C40 C41 H105 112.0(10)
C40 C41 H106 111.3(13)
H105 C41 H106 99.1(14)
C40 C41 H107 105.5(16)
H105 C41 H107 116.9(18)
H106 C41 H107 112.2(17)
C40 C42 H108 105.8(10)
C40 C42 H109 108.4(11)
H108 C42 H109 109.9(15)
C40 C42 H110 107.3(10)
H108 C42 H110 112.3(16)
H109 C42 H110 112.7(13)
S44 O43 Ti1 157.54(7)
O46 S44 O45 118.86(10)
O46 S44 O43 112.23(10)
O45 S44 O43 113.20(8)
O46 S44 C47 104.75(10)
O45 S44 C47 103.48(11)
O43 S44 C47 101.94(8)
F49 C47 F48 108.15(18)
F49 C47 F50 109.44(17)
F48 C47 F50 107.6(2)
F49 C47 S44 111.28(19)
F48 C47 S44 110.71(14)
F50 C47 S44 109.56(15)
C37 C38A H2A 109.5
C37 C38A H1A 109.5
H2A C38A H1A 109.5
C37 C38A H3A 109.5
H2A C38A H3A 109.5
H1A C38A H3A 109.5
C37 C39A H4A 109.5
C37 C39A H5A 109.5
H4A C39A H5A 109.5
C37 C39A H6A 109.5
H4A C39A H6A 109.5
H5A C39A H6A 109.5

loop_
_geom_bond_atom_site_label_1
_geom_bond_atom_site_label_2
_geom_bond_distance
_geom_bond_site_symmetry_2
Ti1 N30 1.7140(12) .
Ti1 N2 2.0054(12) .
Ti1 O43 2.0088(12) .
Ti1 C6 2.2033(16) .
Ti1 C5 2.4624(13) .
Ti1 C4 2.5118(14) .
Ti1 C3 2.5884(15) .
Ti1 H3 1.993(13) .
N2 C3 1.3396(16) .
N2 C10 1.4401(16) .
C3 C4 1.425(2) .
C3 C22 1.546(2) .
C4 C5 1.415(2) .
C4 H51 0.905(12) .
C5 C6 1.394(2) .
C5 C26 1.555(2) .
C6 C7 1.517(3) .
C6 H3 0.868(12) .
C7 C8 1.514(3) .
C7 C9 1.521(3) .
C7 H52 0.927(13) .
C8 H53 0.98(2) .
C8 H54 1.03(2) .
C8 H55 0.971(15) .
C9 H56 0.96(2) .
C9 H57 0.89(2) .
C9 H58 1.08(2) .
C10 C15 1.396(2) .
C10 C11 1.404(2) .
C11 C12 1.384(2) .
C11 C19 1.523(2) .
C12 C13 1.372(3) .
C12 H59 0.952(15) .
C13 C14 1.377(3) .
C13 H60 0.822(14) .
C14 C15 1.380(2) .
C14 H61 0.976(16) .
C15 C16 1.515(2) .
C16 C18 1.524(3) .
C16 C17 1.525(3) .
C16 H62 0.984(10) .
C17 H63 0.908(16) .
C17 H64 1.022(16) .
C17 H65 0.927(13) .
C18 H66 0.974(15) .
C18 H67 0.861(18) .
C18 H68 1.10(2) .
C19 C20 1.514(3) .
C19 C21 1.525(3) .
C19 H69 0.972(13) .
C20 H70 0.934(18) .
C20 H71 0.999(16) .
C20 H72 0.921(16) .
C21 H73 0.94(2) .
C21 H74 0.998(18) .
C21 H75 1.026(18) .
C22 C25 1.532(2) .
C22 C23 1.535(2) .
C22 C24 1.537(2) .
C23 H76 0.884(16) .
C23 H77 0.996(14) .
C23 H78 0.886(18) .
C24 H79 1.06(2) .
C24 H80 1.045(14) .
C24 H81 0.812(18) .
C25 H82 0.967(16) .
C25 H83 0.961(14) .
C25 H84 1.026(15) .
C26 C28 1.525(3) .
C26 C29 1.538(3) .
C26 C27 1.540(3) .
C27 H85 1.01(2) .
C27 H86 0.956(16) .
C27 H87 0.94(2) .
C28 H88 0.941(16) .
C28 H89 0.955(15) .
C28 H90 0.979(18) .
C29 H91 0.961(17) .
C29 H92 1.072(19) .
C29 H93 0.872(15) .
N30 C31 1.3990(18) .
C31 C32 1.407(2) .
C31 C36 1.414(2) .
C32 C33 1.382(2) .
C32 C40 1.509(2) .
C33 C34 1.356(3) .
C33 H94 0.823(13) .
C34 C35 1.367(2) .
C34 H95 0.886(15) .
C35 C36 1.379(2) .
C35 H96 0.881(14) .
C36 C37 1.497(2) .
C37 C38A 1.380(6) .
C37 C39 1.460(4) .
C37 C38 1.622(4) .
C37 C39A 1.654(5) .
C37 H97 0.931(15) .
C38 H99 0.9800 .
C38 H98 0.9800 .
C38 H100 0.9800 .
C39 H102 0.9800 .
C39 H103 0.9800 .
C39 H101 0.9800 .
C40 C41 1.520(3) .
C40 C42 1.523(3) .
C40 H104 0.911(13) .
C41 H105 0.942(16) .
C41 H106 0.956(19) .
C41 H107 0.96(2) .
C42 H108 0.97(2) .
C42 H109 0.913(14) .
C42 H110 0.916(16) .
O43 S44 1.4618(12) .
S44 O46 1.4007(17) .
S44 O45 1.4305(15) .
S44 C47 1.798(2) .
C47 F49 1.295(3) .
C47 F48 1.313(2) .
C47 F50 1.327(3) .
C38A H2A 0.9800 .
C38A H1A 0.9800 .
C38A H3A 0.9800 .
C39A H4A 0.9800 .
C39A H5A 0.9800 .
C39A H6A 0.9800 .
C1S C2S 1.49(2) .
C1S C2S 1.49(2) 3_575
C2S C3S 1.39(2) .
C3S C4S 1.799(15) .
C4S C5S 1.330(13) .
C4S C6S 1.436(16) .
C5S C7S 0.884(19) .
C5S C6S 0.927(17) .
C5S C8S 1.560(14) .
C6S C7S 0.984(18) .
C6S C8S 1.031(14) .
C6S C9S 1.942(15) .
C7S C8S 0.88(2) .
C7S C9S 1.49(2) .
C8S C9S 0.913(12) .
C8S C10S 1.752(13) .
C9S C10S 0.998(13) .
C10S C12S 1.283(16) .
C10S C11S 1.594(12) .
C11S C12S 1.019(12) .
C11S C13S 1.873(19) .
C12S C13S 1.68(2) .

loop_
_geom_torsion_atom_site_label_1
_geom_torsion_atom_site_label_2
_geom_torsion_atom_site_label_3
_geom_torsion_atom_site_label_4
_geom_torsion
N30 Ti1 N2 C3 -176.92(9)
O43 Ti1 N2 C3 63.58(10)
C6 Ti1 N2 C3 -69.45(10)
C5 Ti1 N2 C3 -35.84(10)
C4 Ti1 N2 C3 -12.52(9)
N30 Ti1 N2 C10 13.61(15)
O43 Ti1 N2 C10 -105.89(14)
C6 Ti1 N2 C10 121.08(14)
C5 Ti1 N2 C10 154.69(14)
C4 Ti1 N2 C10 178.01(16)
C3 Ti1 N2 C10 -169.47(19)
C10 N2 C3 C4 -167.31(14)
Ti1 N2 C3 C4 22.36(15)
C10 N2 C3 C22 22.0(2)
Ti1 N2 C3 C22 -148.36(13)
C10 N2 C3 Ti1 170.34(17)
N30 Ti1 C3 N2 4.57(14)
O43 Ti1 C3 N2 -124.32(9)
C6 Ti1 C3 N2 109.27(10)
C5 Ti1 C3 N2 138.62(11)
C4 Ti1 C3 N2 159.09(15)
N30 Ti1 C3 C4 -154.52(10)
N2 Ti1 C3 C4 -159.09(15)
O43 Ti1 C3 C4 76.59(9)
C6 Ti1 C3 C4 -49.82(9)
C5 Ti1 C3 C4 -20.46(9)
N30 Ti1 C3 C22 97.3(2)
N2 Ti1 C3 C22 92.7(2)
O43 Ti1 C3 C22 -31.6(2)
C6 Ti1 C3 C22 -158.0(2)
C5 Ti1 C3 C22 -128.6(2)
C4 Ti1 C3 C22 -108.2(2)
N2 C3 C4 C5 29.9(2)
C22 C3 C4 C5 -158.24(16)
Ti1 C3 C4 C5 47.86(16)
N2 C3 C4 Ti1 -17.92(12)
C22 C3 C4 Ti1 153.90(12)
N30 Ti1 C4 C5 -69.8(2)
N2 Ti1 C4 C5 -133.54(10)
O43 Ti1 C4 C5 108.81(9)
C6 Ti1 C4 C5 -23.80(8)
C3 Ti1 C4 C5 -145.46(14)
N30 Ti1 C4 C3 75.7(2)
N2 Ti1 C4 C3 11.92(8)
O43 Ti1 C4 C3 -105.74(9)
C6 Ti1 C4 C3 121.66(10)
C5 Ti1 C4 C3 145.46(14)
C3 C4 C5 C6 -6.9(3)
Ti1 C4 C5 C6 42.60(13)
C3 C4 C5 C26 178.34(16)
Ti1 C4 C5 C26 -132.13(13)
C3 C4 C5 Ti1 -49.53(17)
N30 Ti1 C5 C6 16.04(13)
N2 Ti1 C5 C6 -100.48(10)
O43 Ti1 C5 C6 145.62(9)
C4 Ti1 C5 C6 -140.34(13)
C3 Ti1 C5 C6 -120.24(10)
N30 Ti1 C5 C4 156.38(9)
N2 Ti1 C5 C4 39.86(9)
O43 Ti1 C5 C4 -74.04(9)
C6 Ti1 C5 C4 140.34(13)
C3 Ti1 C5 C4 20.10(8)
N30 Ti1 C5 C26 -90.51(18)
N2 Ti1 C5 C26 152.97(17)
O43 Ti1 C5 C26 39.07(17)
C6 Ti1 C5 C26 -106.6(2)
C4 Ti1 C5 C26 113.1(2)
C3 Ti1 C5 C26 133.21(18)
C4 C5 C6 C7 162.32(16)
C26 C5 C6 C7 -23.1(3)
Ti1 C5 C6 C7 -150.18(19)
C4 C5 C6 Ti1 -47.50(15)
C26 C5 C6 Ti1 127.05(13)
N30 Ti1 C6 C5 -169.10(9)
N2 Ti1 C6 C5 79.29(9)
O43 Ti1 C6 C5 -44.10(12)
C4 Ti1 C6 C5 23.03(8)
C3 Ti1 C6 C5 50.44(9)
N30 Ti1 C6 C7 -22.22(16)
N2 Ti1 C6 C7 -133.83(15)
O43 Ti1 C6 C7 102.78(15)
C5 Ti1 C6 C7 146.9(2)
C4 Ti1 C6 C7 169.91(17)
C3 Ti1 C6 C7 -162.68(16)
C5 C6 C7 C8 136.35(18)
Ti1 C6 C7 C8 2.4(2)
C5 C6 C7 C9 -99.0(2)
Ti1 C6 C7 C9 127.03(15)
C3 N2 C10 C15 -107.70(18)
Ti1 N2 C10 C15 59.3(2)
C3 N2 C10 C11 76.4(2)
Ti1 N2 C10 C11 -116.59(15)
C15 C10 C11 C12 1.3(2)
N2 C10 C11 C12 177.01(15)
C15 C10 C11 C19 -177.47(16)
N2 C10 C11 C19 -1.7(2)
C10 C11 C12 C13 -0.8(3)
C19 C11 C12 C13 178.00(18)
C11 C12 C13 C14 0.8(3)
C12 C13 C14 C15 -1.3(3)
C13 C14 C15 C10 1.7(3)
C13 C14 C15 C16 179.01(18)
C11 C10 C15 C14 -1.7(3)
N2 C10 C15 C14 -177.43(15)
C11 C10 C15 C16 -178.91(16)
N2 C10 C15 C16 5.4(2)
C14 C15 C16 C18 67.1(2)
C10 C15 C16 C18 -115.70(17)
C14 C15 C16 C17 -57.2(2)
C10 C15 C16 C17 119.99(17)
C12 C11 C19 C20 -68.1(2)
C10 C11 C19 C20 110.65(18)
C12 C11 C19 C21 55.0(2)
C10 C11 C19 C21 -126.25(17)
N2 C3 C22 C25 -18.3(2)
C4 C3 C22 C25 170.74(14)
Ti1 C3 C22 C25 -91.0(2)
N2 C3 C22 C23 101.29(16)
C4 C3 C22 C23 -69.63(16)
Ti1 C3 C22 C23 28.6(3)
N2 C3 C22 C24 -139.59(15)
C4 C3 C22 C24 49.49(17)
Ti1 C3 C22 C24 147.71(18)
C6 C5 C26 C28 -170.76(15)
C4 C5 C26 C28 4.1(2)
Ti1 C5 C26 C28 -91.10(19)
C6 C5 C26 C29 -51.2(2)
C4 C5 C26 C29 123.74(17)
Ti1 C5 C26 C29 28.5(2)
C6 C5 C26 C27 70.60(19)
C4 C5 C26 C27 -114.50(17)
Ti1 C5 C26 C27 150.25(14)
N2 Ti1 N30 C31 -160.4(10)
O43 Ti1 N30 C31 -36.3(10)
C6 Ti1 N30 C31 100.7(10)
C5 Ti1 N30 C31 91.5(10)
C4 Ti1 N30 C31 142.3(9)
C3 Ti1 N30 C31 -162.8(9)
Ti1 N30 C31 C32 -157.5(9)
Ti1 N30 C31 C36 22.8(11)
N30 C31 C32 C33 -179.74(15)
C36 C31 C32 C33 0.0(2)
N30 C31 C32 C40 -1.4(2)
C36 C31 C32 C40 178.33(15)
C31 C32 C33 C34 1.1(3)
C40 C32 C33 C34 -177.26(18)
C32 C33 C34 C35 -1.2(3)
C33 C34 C35 C36 0.2(3)
C34 C35 C36 C31 0.9(3)
C34 C35 C36 C37 -177.00(18)
N30 C31 C36 C35 178.79(15)
C32 C31 C36 C35 -0.9(2)
N30 C31 C36 C37 -3.3(2)
C32 C31 C36 C37 176.99(16)
C35 C36 C37 C38A 78.0(3)
C31 C36 C37 C38A -99.8(3)
C35 C36 C37 C39 -19.0(3)
C31 C36 C37 C39 163.2(2)
C35 C36 C37 C38 102.0(2)
C31 C36 C37 C38 -75.8(2)
C35 C36 C37 C39A -47.5(3)
C31 C36 C37 C39A 134.7(2)
C33 C32 C40 C41 -48.1(2)
C31 C32 C40 C41 133.59(16)
C33 C32 C40 C42 76.5(2)
C31 C32 C40 C42 -101.80(17)
N30 Ti1 O43 S44 153.5(2)
N2 Ti1 O43 S44 -85.1(2)
C6 Ti1 O43 S44 28.9(3)
C5 Ti1 O43 S44 5.5(2)
C4 Ti1 O43 S44 -26.1(2)
C3 Ti1 O43 S44 -57.5(2)
Ti1 O43 S44 O46 -95.9(2)
Ti1 O43 S44 O45 42.1(3)
Ti1 O43 S44 C47 152.6(2)
O46 S44 C47 F49 -57.35(17)
O45 S44 C47 F49 177.45(15)
O43 S44 C47 F49 59.76(17)
O46 S44 C47 F48 62.97(19)
O45 S44 C47 F48 -62.23(18)
O43 S44 C47 F48 -179.93(15)
O46 S44 C47 F50 -178.51(15)
O45 S44 C47 F50 56.29(17)
O43 S44 C47 F50 -61.40(16)
